data_1572637
loop_
_publ_author_name
'Wang, Jingxiang'
'Chen, Dongyang'
'Moreno-Naranjo, Juan Manuel'
'Zinna, Francesco'
'Fr&#xe9;d&#xe9;ric, Lucas'
'Cordes, David B.'
'McKay, Aidan P.'
'Fuchter, Matthew J.'
'Zhang, Xiaohong'
'Zysman-Colman, Eli'

_publ_section_title
;
 Helically chiral multiresonant thermally activated delayed fluorescent
 emitters and their use in hyperfluorescent organic light-emitting diodes.
;
_journal_issue 41
_journal_name_full 'Chemical science'
_journal_page_first 16917
_journal_page_last 16927
_journal_paper_doi 10.1039/d4sc03478c
_journal_volume 15
_journal_year 2024
_chemical_formula_moiety 'C70 H65 B N2'
_chemical_formula_sum 'C70 H65 B N2'
_chemical_formula_weight 945.05
_space_group_crystal_system triclinic
_space_group_IT_number 2
_space_group_name_Hall '-P 1'
_space_group_name_H-M_alt 'P -1'
_atom_sites_solution_hydrogens geom
_atom_sites_solution_primary dual
_audit_creation_date 2024-05-15
_audit_creation_method
;
Olex2 1.5
(compiled 2024.02.16 svn.r378c4104 for OlexSys, GUI svn.r6928)
;
_audit_update_record
;
2024-05-20 deposited with the CCDC.	2024-09-18 downloaded from the CCDC.
;
_cell_angle_alpha 102.551(3)
_cell_angle_beta 105.385(4)
_cell_angle_gamma 106.129(3)
_cell_formula_units_Z 2
_cell_length_a 13.4271(5)
_cell_length_b 13.9487(4)
_cell_length_c 19.3551(8)
_cell_measurement_reflns_used 16454
_cell_measurement_temperature 173
_cell_measurement_theta_max 26.6050
_cell_measurement_theta_min 1.6040
_cell_volume 3187.5(2)
_computing_cell_refinement 'CrysAlisPro 1.171.43.109a (Rigaku OD, 2024)'
_computing_data_collection 'CrysAlisPro system (CCD 43.109a (release 21-02-2024))'
_computing_data_reduction 'CrysAlisPro 1.171.43.109a (Rigaku OD, 2024)'
_computing_molecular_graphics 'Olex2 1.5 (Dolomanov et al., 2009)'
_computing_publication_material 'Olex2 1.5 (Dolomanov et al., 2009)'
_computing_structure_refinement 'SHELXL 2019/3 (Sheldrick, 2015)'
_computing_structure_solution 'SHELXT  (Sheldrick, 2015)'
_diffrn_ambient_temperature 173
_diffrn_detector 'photon counting pixel array detector'
_diffrn_detector_area_resol_mean 5.8140
_diffrn_detector_type 'Dectris PILATUS P200K'
_diffrn_measured_fraction_theta_full 0.996
_diffrn_measured_fraction_theta_max 0.839
_diffrn_measurement_details
;
List of Runs (angles in degrees, time in seconds):

  # Type    Start    End  Width  t~exp~   \w     \q     \k     \f   Frames
#--------------------------------------------------------------------------
  1  \w      8.00  80.00   0.50   52.00    --    4.40  45.00 176.56  144
  2  \w      8.00  80.00   0.50   52.00    --    4.40  45.00 176.56  144
  3  \w     41.00  78.00   0.50   52.00    --  -11.10  45.00 178.81   74
  4  \w    -11.00  77.00   0.50   52.00    --  -11.10  45.00  90.00  176
  5  \w      1.00  75.00   0.50   52.00    --  -11.10  45.00 -16.26  148
  6  \w    -99.00  70.00   0.50   52.00    --  -11.10  45.00  30.00  338
  7  \w   -100.00 -51.00   0.50   52.00    --  -11.10  45.00  90.00   98
  8  \w    -15.00  10.00   0.50   52.00    --  -11.10  45.00 178.81   50
  9  \w    -99.00  -7.00   0.50   52.00    --  -11.10  45.00 150.00  184
 10  \w     42.00  68.00   0.50   52.00    --  -11.10  45.00 150.00   52
 11  \w   -100.00 -44.00   0.50   52.00    --  -11.10  45.00 178.81  112
;
_diffrn_measurement_device 'AFC10: Fixed \c 3 circle'
_diffrn_measurement_device_type 'Rigaku XtaLAB P200K'
_diffrn_measurement_method 'shutterless scans'
_diffrn_measurement_specimen_support Loop
_diffrn_orient_matrix_type 'CrysAlisPro convention (1999,Acta A55,543-557)'
_diffrn_orient_matrix_UB_11 0.0038011000
_diffrn_orient_matrix_UB_12 0.0525767000
_diffrn_orient_matrix_UB_13 0.0029635000
_diffrn_orient_matrix_UB_21 0.0584943000
_diffrn_orient_matrix_UB_22 0.0167330000
_diffrn_orient_matrix_UB_23 0.0147900000
_diffrn_orient_matrix_UB_31 0.0016445000
_diffrn_orient_matrix_UB_32 -0.0080379000
_diffrn_orient_matrix_UB_33 -0.0370859000
_diffrn_radiation_monochromator 'Rigaku Osmic Confocal Optical System'
_diffrn_radiation_probe x-ray
_diffrn_radiation_type 'Mo K\a'
_diffrn_radiation_wavelength 0.71073
_diffrn_reflns_av_R_equivalents 0.0473
_diffrn_reflns_av_unetI/netI 0.0498
_diffrn_reflns_Laue_measured_fraction_full 0.996
_diffrn_reflns_Laue_measured_fraction_max 0.839
_diffrn_reflns_limit_h_max 17
_diffrn_reflns_limit_h_min -18
_diffrn_reflns_limit_k_max 18
_diffrn_reflns_limit_k_min -19
_diffrn_reflns_limit_l_max 25
_diffrn_reflns_limit_l_min -25
_diffrn_reflns_number 61542
_diffrn_reflns_point_group_measured_fraction_full 0.996
_diffrn_reflns_point_group_measured_fraction_max 0.839
_diffrn_reflns_theta_full 25.242
_diffrn_reflns_theta_max 29.585
_diffrn_reflns_theta_min 1.601
_diffrn_source 'Rotating Anode'
_diffrn_source_type 'Rigaku FR-X'
_exptl_absorpt_coefficient_mu 0.056
_exptl_absorpt_correction_T_max 1.00000
_exptl_absorpt_correction_T_min 0.90972
_exptl_absorpt_correction_type multi-scan
_exptl_absorpt_process_details
;
CrysAlisPro 1.171.43.109a (Rigaku Oxford Diffraction, 2024)
Empirical absorption correction using spherical harmonics,
implemented in SCALE3 ABSPACK scaling algorithm.
;
_exptl_crystal_colour yellow
_exptl_crystal_colour_primary yellow
_exptl_crystal_density_diffrn 0.985
_exptl_crystal_description prism
_exptl_crystal_F_000 1008
_exptl_crystal_preparation Luminescent
_exptl_crystal_recrystallization_method 'Re-crystallisation from solvent: THF/methanol'
_exptl_crystal_size_max 0.2
_exptl_crystal_size_mid 0.1
_exptl_crystal_size_min 0.07
_refine_diff_density_max 0.488
_refine_diff_density_min -0.242
_refine_diff_density_rms 0.080
_refine_ls_extinction_method none
_refine_ls_goodness_of_fit_ref 1.027
_refine_ls_hydrogen_treatment constr
_refine_ls_matrix_type full
_refine_ls_number_parameters 670
_refine_ls_number_reflns 15033
_refine_ls_number_restraints 0
_refine_ls_restrained_S_all 1.027
_refine_ls_R_factor_all 0.1386
_refine_ls_R_factor_gt 0.0983
_refine_ls_shift/su_max 0.000
_refine_ls_shift/su_mean 0.000
_refine_ls_structure_factor_coef Fsqd
_refine_ls_weighting_details 'w=1/[\s^2^(Fo^2^)+(0.1734P)^2^+2.8046P] where P=(Fo^2^+2Fc^2^)/3'
_refine_ls_weighting_scheme calc
_refine_ls_wR_factor_gt 0.2922
_refine_ls_wR_factor_ref 0.3208
_reflns_Friedel_coverage 0.000
_reflns_number_gt 9336
_reflns_number_total 15033
_reflns_threshold_expression 'I > 2\s(I)'
_cod_data_source_file d4sc03478c3.cif
_cod_data_source_block tBuPh-BN
_cod_depositor_comments
;
The following automatic conversions were performed:

data item '_diffrn_radiation_probe' value 'X-ray' was changed to
'x-ray' in accordance with the
/home/data/users/saulius/crontab/automatic-downloads/rss-feeds/RSC/lib/dictionaries/cif_core.dic
dictionary named 'cif_core.dic' version 2.4.2 last updated on
2011-04-26.

Automatic conversion script
Id: cif_fix_values 8170 2020-07-09 18:12:32Z antanas 

 Adding full bibliography for 1572637--1572638.cif.
;
_cod_original_sg_symbol_H-M P-1
_cod_database_code 1572637
_shelx_shelxl_version_number 2019/3
_shelx_space_group_comment
;
The symmetry employed for this shelxl refinement is uniquely defined
by the following loop, which should always be used as a source of
symmetry information in preference to the above space-group names.
They are only intended as comments.
;
_shelx_estimated_absorpt_t_max 0.996
_shelx_estimated_absorpt_t_min 0.989
_olex2_refinement_description
;
1. Fixed Uiso
 At 1.2 times of:
  All C(H) groups
 At 1.5 times of:
  All C(H,H,H) groups
2.a Aromatic/amide H refined with riding coordinates:
 C1(H1), C2(H2), C3(H3), C4(H4), C6(H6), C7(H7), C8(H8), C9(H9), C12(H12),
 C13(H13), C14(H14), C15(H15), C17(H17), C32(H32), C33(H33), C35(H35), C36(H36),
  C42(H42), C43(H43), C45(H45), C46(H46), C52(H52), C53(H53), C55(H55),
 C56(H56), C62(H62), C63(H63), C65(H65), C66(H66)
2.b Idealised Me refined as rotating group:
 C38(H38A,H38B,H38C), C39(H39A,H39B,H39C), C40(H40A,H40B,H40C), C48(H48A,H48B,
 H48C), C49(H49A,H49B,H49C), C50(H50A,H50B,H50C), C58(H58A,H58B,H58C), C59(H59A,
 H59B,H59C), C60(H60A,H60B,H60C), C68(H68A,H68B,H68C), C69(H69A,H69B,H69C),
 C70(H70A,H70B,H70C)
;

loop_
_space_group_symop_operation_xyz
'x, y, z'
'-x, -y, -z'

loop_
_atom_site_label
_atom_site_type_symbol
_atom_site_fract_x
_atom_site_fract_y
_atom_site_fract_z
_atom_site_U_iso_or_equiv
_atom_site_adp_type
_atom_site_occupancy
_atom_site_site_symmetry_order
_atom_site_calc_flag
_atom_site_refinement_flags_posn
_atom_site_refinement_flags_adp
_atom_site_refinement_flags_occupancy
_atom_site_disorder_assembly
_atom_site_disorder_group
N20 N 0.5648(2) 0.49899(18) 0.86352(13) 0.0384(6) Uani 1 1 d . . . . .
N30 N 0.4089(2) 0.39167(18) 0.59343(14) 0.0404(6) Uani 1 1 d . . . . .
C1 C 0.4873(3) 0.2802(3) 0.65319(19) 0.0544(9) Uani 1 1 d . . . . .
H1 H 0.474248 0.232650 0.605630 0.065 Uiso 1 1 calc R U . . .
C2 C 0.5335(3) 0.2615(3) 0.7196(2) 0.0595(10) Uani 1 1 d . . . . .
H2 H 0.549977 0.199079 0.716649 0.071 Uiso 1 1 calc R U . . .
C3 C 0.5565(3) 0.3294(2) 0.78941(19) 0.0504(8) Uani 1 1 d . . . . .
H3 H 0.585044 0.312694 0.833859 0.060 Uiso 1 1 calc R U . . .
C4 C 0.7035(2) 0.4582(2) 0.95908(17) 0.0394(7) Uani 1 1 d . . . . .
H4 H 0.716343 0.410003 0.922616 0.047 Uiso 1 1 calc R U . . .
C5 C 0.7596(2) 0.4815(2) 1.03566(17) 0.0400(7) Uani 1 1 d . . . . .
C6 C 0.7390(3) 0.5524(2) 1.08917(18) 0.0448(7) Uani 1 1 d . . . . .
H6 H 0.775126 0.565886 1.141504 0.054 Uiso 1 1 calc R U . . .
C7 C 0.6669(3) 0.6024(2) 1.06632(18) 0.0440(7) Uani 1 1 d . . . . .
H7 H 0.654457 0.650858 1.102815 0.053 Uiso 1 1 calc R U . . .
C8 C 0.4908(3) 0.6979(2) 0.96591(18) 0.0422(7) Uani 1 1 d . . . . .
H8 H 0.507741 0.736319 1.017089 0.051 Uiso 1 1 calc R U . . .
C9 C 0.4179(3) 0.7145(2) 0.90776(18) 0.0425(7) Uani 1 1 d . . . . .
H9 H 0.380553 0.760623 0.920521 0.051 Uiso 1 1 calc R U . . .
C10 C 0.3969(2) 0.6666(2) 0.83182(17) 0.0374(6) Uani 1 1 d . . . . .
C11 C 0.4561(2) 0.6761(2) 0.64806(17) 0.0366(6) Uani 1 1 d . . . . .
C12 C 0.4239(3) 0.6807(2) 0.57462(19) 0.0441(7) Uani 1 1 d . . . . .
H12 H 0.430145 0.747210 0.567718 0.053 Uiso 1 1 calc R U . . .
C13 C 0.3832(3) 0.5932(2) 0.51109(18) 0.0446(7) Uani 1 1 d . . . . .
H13 H 0.358883 0.599159 0.461959 0.054 Uiso 1 1 calc R U . . .
C14 C 0.3012(3) 0.3455(3) 0.39352(18) 0.0445(7) Uani 1 1 d . . . . .
H14 H 0.293339 0.388039 0.361698 0.053 Uiso 1 1 calc R U . . .
C15 C 0.2684(3) 0.2375(3) 0.36243(18) 0.0465(7) Uani 1 1 d . . . . .
H15 H 0.238935 0.206519 0.309116 0.056 Uiso 1 1 calc R U . . .
C16 C 0.2782(3) 0.1736(2) 0.40822(18) 0.0440(7) Uani 1 1 d . . . . .
C17 C 0.3256(3) 0.2187(2) 0.48619(18) 0.0459(7) Uani 1 1 d . . . . .
H17 H 0.333222 0.175875 0.517849 0.055 Uiso 1 1 calc R U . . .
C18 C 0.4603(3) 0.3706(2) 0.65773(17) 0.0413(7) Uani 1 1 d . . . . .
C19 C 0.4865(2) 0.4458(2) 0.72862(16) 0.0374(6) Uani 1 1 d . . . . .
C20 C 0.5371(3) 0.4240(2) 0.79396(17) 0.0399(7) Uani 1 1 d . . . . .
C21 C 0.6283(2) 0.5062(2) 0.93665(16) 0.0373(6) Uani 1 1 d . . . . .
C22 C 0.6127(2) 0.5818(2) 0.99005(17) 0.0388(7) Uani 1 1 d . . . . .
C23 C 0.5386(2) 0.6237(2) 0.94739(17) 0.0377(6) Uani 1 1 d . . . . .
C24 C 0.5146(2) 0.5746(2) 0.87095(16) 0.0357(6) Uani 1 1 d . . . . .
C25 C 0.4508(2) 0.5963(2) 0.81054(16) 0.0351(6) Uani 1 1 d . . . . .
C26 C 0.4455(2) 0.5781(2) 0.66079(16) 0.0348(6) Uani 1 1 d . . . . .
C27 C 0.4130(2) 0.4930(2) 0.59490(16) 0.0363(6) Uani 1 1 d . . . . .
C28 C 0.3789(2) 0.4961(2) 0.52095(17) 0.0388(6) Uani 1 1 d . . . . .
C29 C 0.3448(2) 0.3904(2) 0.47037(17) 0.0403(7) Uani 1 1 d . . . . .
C30 C 0.3615(3) 0.3272(2) 0.51712(16) 0.0397(7) Uani 1 1 d . . . . .
C31 C 0.8430(2) 0.4317(2) 1.05970(17) 0.0380(6) Uani 1 1 d . . . . .
C32 C 0.9045(3) 0.4099(2) 1.01575(18) 0.0432(7) Uani 1 1 d . . . . .
H32 H 0.891935 0.424363 0.969068 0.052 Uiso 1 1 calc R U . . .
C33 C 0.9852(3) 0.3668(2) 1.03888(18) 0.0448(7) Uani 1 1 d . . . . .
H33 H 1.026887 0.353025 1.007720 0.054 Uiso 1 1 calc R U . . .
C34 C 1.0055(3) 0.3440(2) 1.10586(18) 0.0439(7) Uani 1 1 d . . . . .
C35 C 0.9422(3) 0.3652(3) 1.14905(19) 0.0476(8) Uani 1 1 d . . . . .
H35 H 0.953977 0.349745 1.195370 0.057 Uiso 1 1 calc R U . . .
C36 C 0.8628(3) 0.4080(3) 1.12695(19) 0.0447(7) Uani 1 1 d . . . . .
H36 H 0.821009 0.421350 1.158145 0.054 Uiso 1 1 calc R U . . .
C37 C 1.0969(3) 0.3010(3) 1.1341(2) 0.0551(9) Uani 1 1 d . . . . .
C38 C 1.1896(4) 0.3875(4) 1.2021(3) 0.0847(15) Uani 1 1 d . . . . .
H38A H 1.245640 0.359512 1.223730 0.127 Uiso 1 1 calc R U . . .
H38B H 1.158902 0.411883 1.240252 0.127 Uiso 1 1 calc R U . . .
H38C H 1.223526 0.446382 1.185947 0.127 Uiso 1 1 calc R U . . .
C39 C 1.1477(4) 0.2710(4) 1.0746(3) 0.0781(13) Uani 1 1 d . . . . .
H39A H 1.181225 0.333332 1.061514 0.117 Uiso 1 1 calc R U . . .
H39B H 1.089995 0.217375 1.029317 0.117 Uiso 1 1 calc R U . . .
H39C H 1.204618 0.243036 1.094673 0.117 Uiso 1 1 calc R U . . .
C40 C 1.0523(5) 0.2060(4) 1.1572(3) 0.0959(17) Uani 1 1 d . . . . .
H40A H 1.001948 0.146912 1.112187 0.144 Uiso 1 1 calc R U . . .
H40B H 1.012276 0.222062 1.191083 0.144 Uiso 1 1 calc R U . . .
H40C H 1.113726 0.187166 1.183269 0.144 Uiso 1 1 calc R U . . .
C41 C 0.3086(2) 0.6797(2) 0.77346(17) 0.0384(6) Uani 1 1 d . . . . .
C42 C 0.2886(3) 0.7742(2) 0.78228(19) 0.0445(7) Uani 1 1 d . . . . .
H42 H 0.332871 0.832372 0.826401 0.053 Uiso 1 1 calc R U . . .
C43 C 0.2054(3) 0.7837(3) 0.7276(2) 0.0524(8) Uani 1 1 d . . . . .
H43 H 0.193866 0.848810 0.735064 0.063 Uiso 1 1 calc R U . . .
C44 C 0.1374(3) 0.7008(3) 0.6616(2) 0.0540(9) Uani 1 1 d . . . . .
C45 C 0.1563(3) 0.6072(3) 0.65441(19) 0.0511(8) Uani 1 1 d . . . . .
H45 H 0.111134 0.548698 0.610673 0.061 Uiso 1 1 calc R U . . .
C46 C 0.2386(3) 0.5961(2) 0.70866(18) 0.0438(7) Uani 1 1 d . . . . .
H46 H 0.247867 0.530037 0.701803 0.053 Uiso 1 1 calc R U . . .
C47 C 0.0494(4) 0.7129(4) 0.5988(2) 0.0785(13) Uani 1 1 d . . . . .
C48 C 0.0938(7) 0.7230(9) 0.5370(4) 0.165(4) Uani 1 1 d . . . . .
H48A H 0.132196 0.673401 0.529599 0.247 Uiso 1 1 calc R U . . .
H48B H 0.145631 0.794881 0.550388 0.247 Uiso 1 1 calc R U . . .
H48C H 0.032686 0.707454 0.490236 0.247 Uiso 1 1 calc R U . . .
C49 C 0.0120(5) 0.8018(5) 0.6267(3) 0.0954(17) Uani 1 1 d . . . . .
H49A H 0.075131 0.868274 0.647377 0.143 Uiso 1 1 calc R U . . .
H49B H -0.018336 0.789506 0.666081 0.143 Uiso 1 1 calc R U . . .
H49C H -0.045079 0.805357 0.584585 0.143 Uiso 1 1 calc R U . . .
C50 C -0.0576(5) 0.6116(5) 0.5657(4) 0.130(3) Uani 1 1 d . . . . .
H50A H -0.114088 0.621109 0.526538 0.195 Uiso 1 1 calc R U . . .
H50B H -0.085607 0.599502 0.606088 0.195 Uiso 1 1 calc R U . . .
H50C H -0.040005 0.551018 0.543632 0.195 Uiso 1 1 calc R U . . .
C51 C 0.5084(2) 0.7747(2) 0.71224(17) 0.0373(6) Uani 1 1 d . . . . .
C52 C 0.5974(3) 0.7865(2) 0.77438(18) 0.0401(7) Uani 1 1 d . . . . .
H52 H 0.624633 0.730548 0.774714 0.048 Uiso 1 1 calc R U . . .
C53 C 0.6469(3) 0.8770(2) 0.83530(18) 0.0420(7) Uani 1 1 d . . . . .
H53 H 0.705908 0.881184 0.877208 0.050 Uiso 1 1 calc R U . . .
C54 C 0.6122(3) 0.9632(2) 0.83688(18) 0.0405(7) Uani 1 1 d . . . . .
C55 C 0.5268(3) 0.9527(2) 0.77429(19) 0.0457(7) Uani 1 1 d . . . . .
H55 H 0.502339 1.010180 0.772948 0.055 Uiso 1 1 calc R U . . .
C56 C 0.4750(3) 0.8610(2) 0.71292(19) 0.0432(7) Uani 1 1 d . . . . .
H56 H 0.416206 0.857194 0.670982 0.052 Uiso 1 1 calc R U . . .
C57 C 0.6664(3) 1.0596(2) 0.9078(2) 0.0530(9) Uani 1 1 d . . . . .
C58 C 0.7916(4) 1.0927(3) 0.9357(3) 0.0788(13) Uani 1 1 d . . . . .
H58A H 0.818648 1.104391 0.894847 0.118 Uiso 1 1 calc R U . . .
H58B H 0.812857 1.037234 0.951966 0.118 Uiso 1 1 calc R U . . .
H58C H 0.823906 1.157846 0.978377 0.118 Uiso 1 1 calc R U . . .
C59 C 0.6249(6) 1.0308(4) 0.9692(3) 0.0931(17) Uani 1 1 d . . . . .
H59A H 0.665763 1.087958 1.017038 0.140 Uiso 1 1 calc R U . . .
H59B H 0.636194 0.966130 0.974939 0.140 Uiso 1 1 calc R U . . .
H59C H 0.545884 1.019830 0.955154 0.140 Uiso 1 1 calc R U . . .
C60 C 0.6372(4) 1.1535(3) 0.8938(2) 0.0678(11) Uani 1 1 d . . . . .
H60A H 0.677971 1.214984 0.938998 0.102 Uiso 1 1 calc R U . . .
H60B H 0.557564 1.137249 0.882311 0.102 Uiso 1 1 calc R U . . .
H60C H 0.657110 1.168463 0.851086 0.102 Uiso 1 1 calc R U . . .
C61 C 0.2382(3) 0.0567(3) 0.37474(18) 0.0478(8) Uani 1 1 d . . . . .
C62 C 0.2508(3) 0.0102(3) 0.3087(2) 0.0545(9) Uani 1 1 d . . . . .
H62 H 0.285032 0.052761 0.283274 0.065 Uiso 1 1 calc R U . . .
C63 C 0.2135(3) -0.0996(3) 0.2789(2) 0.0570(9) Uani 1 1 d . . . . .
H63 H 0.222978 -0.129869 0.233283 0.068 Uiso 1 1 calc R U . . .
C64 C 0.1639(3) -0.1644(3) 0.3132(2) 0.0580(9) Uani 1 1 d . . . . .
C65 C 0.1502(4) -0.1171(3) 0.3792(2) 0.0688(11) Uani 1 1 d . . . . .
H65 H 0.114460 -0.159682 0.404055 0.083 Uiso 1 1 calc R U . . .
C66 C 0.1882(4) -0.0081(3) 0.4096(2) 0.0661(11) Uani 1 1 d . . . . .
H66 H 0.179270 0.022284 0.455516 0.079 Uiso 1 1 calc R U . . .
C67 C 0.1227(4) -0.2860(3) 0.2821(2) 0.0682(11) Uani 1 1 d . . . . .
C68 C 0.1937(5) -0.3262(4) 0.3352(3) 0.0926(16) Uani 1 1 d . . . . .
H68A H 0.271125 -0.295232 0.339816 0.139 Uiso 1 1 calc R U . . .
H68B H 0.169020 -0.402964 0.315044 0.139 Uiso 1 1 calc R U . . .
H68C H 0.186660 -0.306443 0.384965 0.139 Uiso 1 1 calc R U . . .
C69 C 0.1249(5) -0.3257(3) 0.2033(3) 0.0941(17) Uani 1 1 d . . . . .
H69A H 0.074328 -0.304783 0.168114 0.141 Uiso 1 1 calc R U . . .
H69B H 0.101795 -0.402478 0.187465 0.141 Uiso 1 1 calc R U . . .
H69C H 0.200128 -0.295315 0.203312 0.141 Uiso 1 1 calc R U . . .
C70 C 0.0061(5) -0.3328(4) 0.2804(3) 0.1040(19) Uani 1 1 d . . . . .
H70A H 0.005159 -0.316264 0.332031 0.156 Uiso 1 1 calc R U . . .
H70B H -0.021215 -0.409236 0.257206 0.156 Uiso 1 1 calc R U . . .
H70C H -0.041501 -0.303232 0.250822 0.156 Uiso 1 1 calc R U . . .
B25 B 0.4590(3) 0.5468(2) 0.73343(19) 0.0354(7) Uani 1 1 d . . . . .

loop_
_atom_site_aniso_label
_atom_site_aniso_U_11
_atom_site_aniso_U_22
_atom_site_aniso_U_33
_atom_site_aniso_U_23
_atom_site_aniso_U_13
_atom_site_aniso_U_12
N20 0.0488(14) 0.0283(11) 0.0356(13) 0.0066(10) 0.0073(11) 0.0197(10)
N30 0.0509(14) 0.0300(12) 0.0350(13) 0.0031(10) 0.0061(11) 0.0205(11)
C1 0.075(2) 0.0372(16) 0.0424(18) -0.0007(14) 0.0034(17) 0.0329(16)
C2 0.085(3) 0.0376(17) 0.049(2) 0.0032(14) 0.0008(18) 0.0405(18)
C3 0.067(2) 0.0348(15) 0.0414(18) 0.0066(13) 0.0004(16) 0.0276(15)
C4 0.0430(16) 0.0307(14) 0.0397(17) 0.0071(12) 0.0083(13) 0.0148(12)
C5 0.0358(14) 0.0355(15) 0.0406(17) 0.0092(12) 0.0061(13) 0.0095(12)
C6 0.0460(17) 0.0426(16) 0.0351(16) 0.0058(13) 0.0044(13) 0.0140(13)
C7 0.0435(16) 0.0417(16) 0.0393(17) 0.0030(13) 0.0083(13) 0.0174(13)
C8 0.0439(16) 0.0374(15) 0.0397(17) 0.0023(12) 0.0112(13) 0.0167(13)
C9 0.0450(16) 0.0341(15) 0.0458(18) 0.0035(13) 0.0127(14) 0.0202(13)
C10 0.0372(14) 0.0300(13) 0.0439(17) 0.0079(12) 0.0123(13) 0.0147(11)
C11 0.0351(14) 0.0314(14) 0.0448(17) 0.0099(12) 0.0116(13) 0.0178(11)
C12 0.0510(18) 0.0350(15) 0.0518(19) 0.0168(14) 0.0166(15) 0.0220(13)
C13 0.0526(18) 0.0432(17) 0.0415(17) 0.0149(14) 0.0120(14) 0.0249(14)
C14 0.0484(17) 0.0518(18) 0.0382(17) 0.0133(14) 0.0145(14) 0.0261(15)
C15 0.0483(18) 0.0524(19) 0.0323(16) 0.0027(14) 0.0105(14) 0.0198(15)
C16 0.0440(16) 0.0406(16) 0.0395(17) 0.0017(13) 0.0117(14) 0.0143(13)
C17 0.0561(19) 0.0409(16) 0.0384(17) 0.0069(13) 0.0135(15) 0.0209(14)
C18 0.0521(17) 0.0308(14) 0.0376(16) 0.0062(12) 0.0071(14) 0.0214(13)
C19 0.0431(15) 0.0287(13) 0.0368(16) 0.0052(11) 0.0079(13) 0.0171(12)
C20 0.0478(16) 0.0307(14) 0.0368(16) 0.0060(12) 0.0065(13) 0.0192(12)
C21 0.0390(15) 0.0302(13) 0.0368(16) 0.0080(11) 0.0066(12) 0.0117(11)
C22 0.0380(15) 0.0307(14) 0.0399(17) 0.0054(12) 0.0088(13) 0.0097(12)
C23 0.0353(14) 0.0323(14) 0.0375(16) 0.0052(12) 0.0064(12) 0.0108(11)
C24 0.0387(14) 0.0270(13) 0.0391(16) 0.0061(11) 0.0109(12) 0.0142(11)
C25 0.0366(14) 0.0253(12) 0.0390(16) 0.0070(11) 0.0079(12) 0.0122(11)
C26 0.0339(14) 0.0293(13) 0.0382(16) 0.0049(11) 0.0072(12) 0.0163(11)
C27 0.0395(15) 0.0318(14) 0.0387(16) 0.0101(12) 0.0102(12) 0.0186(12)
C28 0.0375(15) 0.0365(15) 0.0397(16) 0.0067(12) 0.0092(13) 0.0171(12)
C29 0.0408(15) 0.0402(15) 0.0386(17) 0.0071(13) 0.0099(13) 0.0203(13)
C30 0.0426(16) 0.0409(15) 0.0328(15) 0.0044(12) 0.0081(13) 0.0209(13)
C31 0.0350(14) 0.0315(14) 0.0389(16) 0.0075(12) 0.0051(12) 0.0089(11)
C32 0.0447(16) 0.0376(15) 0.0410(17) 0.0157(13) 0.0051(14) 0.0121(13)
C33 0.0448(17) 0.0415(16) 0.0453(18) 0.0138(14) 0.0101(14) 0.0163(13)
C34 0.0426(16) 0.0337(15) 0.0475(18) 0.0138(13) 0.0042(14) 0.0120(12)
C35 0.0455(17) 0.0465(18) 0.0450(18) 0.0204(14) 0.0067(15) 0.0117(14)
C36 0.0376(15) 0.0444(17) 0.0467(18) 0.0139(14) 0.0095(14) 0.0119(13)
C37 0.060(2) 0.0517(19) 0.058(2) 0.0225(17) 0.0112(17) 0.0299(17)
C38 0.062(3) 0.088(3) 0.087(3) 0.011(3) -0.006(2) 0.043(2)
C39 0.085(3) 0.089(3) 0.086(3) 0.039(3) 0.027(3) 0.061(3)
C40 0.100(4) 0.096(4) 0.131(5) 0.079(4) 0.040(3) 0.060(3)
C41 0.0403(15) 0.0374(15) 0.0431(17) 0.0129(13) 0.0165(13) 0.0202(12)
C42 0.0483(17) 0.0410(16) 0.0457(18) 0.0080(13) 0.0154(14) 0.0235(14)
C43 0.062(2) 0.0519(19) 0.057(2) 0.0166(16) 0.0220(17) 0.0388(17)
C44 0.056(2) 0.068(2) 0.050(2) 0.0186(17) 0.0186(17) 0.0385(18)
C45 0.0442(17) 0.055(2) 0.0449(19) 0.0026(15) 0.0069(15) 0.0220(15)
C46 0.0452(17) 0.0375(15) 0.0464(18) 0.0069(13) 0.0131(14) 0.0187(13)
C47 0.077(3) 0.113(4) 0.056(2) 0.020(2) 0.013(2) 0.065(3)
C48 0.166(7) 0.332(13) 0.109(5) 0.141(7) 0.076(5) 0.173(8)
C49 0.088(3) 0.103(4) 0.096(4) 0.028(3) 0.004(3) 0.065(3)
C50 0.081(4) 0.115(5) 0.137(5) -0.003(4) -0.034(4) 0.052(3)
C51 0.0397(15) 0.0275(13) 0.0456(17) 0.0099(12) 0.0141(13) 0.0151(11)
C52 0.0437(16) 0.0325(14) 0.0489(18) 0.0126(13) 0.0152(14) 0.0216(12)
C53 0.0439(16) 0.0353(15) 0.0482(18) 0.0130(13) 0.0125(14) 0.0193(13)
C54 0.0493(17) 0.0271(13) 0.0469(18) 0.0085(12) 0.0191(14) 0.0162(12)
C55 0.0541(18) 0.0306(14) 0.061(2) 0.0155(14) 0.0223(16) 0.0247(13)
C56 0.0467(17) 0.0350(15) 0.0513(19) 0.0149(13) 0.0135(14) 0.0217(13)
C57 0.075(2) 0.0280(14) 0.052(2) 0.0046(14) 0.0205(18) 0.0184(15)
C58 0.083(3) 0.045(2) 0.076(3) -0.0023(19) 0.000(2) 0.018(2)
C59 0.164(5) 0.055(2) 0.076(3) 0.015(2) 0.065(3) 0.044(3)
C60 0.088(3) 0.0350(17) 0.074(3) 0.0036(17) 0.022(2) 0.0276(18)
C61 0.0508(18) 0.0410(17) 0.0394(18) -0.0002(13) 0.0106(14) 0.0131(14)
C62 0.068(2) 0.0425(17) 0.0449(19) 0.0022(14) 0.0208(17) 0.0151(16)
C63 0.071(2) 0.0443(18) 0.0432(19) -0.0043(15) 0.0193(17) 0.0168(17)
C64 0.066(2) 0.0429(18) 0.046(2) -0.0019(15) 0.0122(17) 0.0104(16)
C65 0.093(3) 0.045(2) 0.053(2) 0.0043(17) 0.027(2) 0.0087(19)
C66 0.090(3) 0.050(2) 0.045(2) -0.0006(16) 0.029(2) 0.0124(19)
C67 0.080(3) 0.0425(19) 0.060(2) 0.0000(17) 0.016(2) 0.0104(19)
C68 0.120(4) 0.053(2) 0.097(4) 0.017(2) 0.029(3) 0.032(3)
C69 0.138(5) 0.047(2) 0.073(3) -0.008(2) 0.038(3) 0.017(3)
C70 0.102(4) 0.057(3) 0.110(4) -0.016(3) 0.033(3) 0.001(3)
B25 0.0335(15) 0.0257(14) 0.0401(18) 0.0040(13) 0.0052(13) 0.0123(12)

loop_
_atom_type_symbol
_atom_type_description
_atom_type_scat_dispersion_real
_atom_type_scat_dispersion_imag
_atom_type_scat_source
C C 0.0033 0.0016 'International Tables Vol C Tables 4.2.6.8 and 6.1.1.4'
H H 0.0000 0.0000 'International Tables Vol C Tables 4.2.6.8 and 6.1.1.4'
B B 0.0013 0.0007 'International Tables Vol C Tables 4.2.6.8 and 6.1.1.4'
N N 0.0061 0.0033 'International Tables Vol C Tables 4.2.6.8 and 6.1.1.4'

loop_
_geom_angle_atom_site_label_1
_geom_angle_atom_site_label_2
_geom_angle_atom_site_label_3
_geom_angle
_geom_angle_site_symmetry_1
_geom_angle_site_symmetry_3
_geom_angle_publ_flag
C20 N20 C21 130.3(2) . . ?
C20 N20 C24 121.3(2) . . ?
C24 N20 C21 107.7(2) . . ?
C18 N30 C27 121.5(2) . . ?
C18 N30 C30 130.0(2) . . ?
C27 N30 C30 107.7(2) . . ?
C2 C1 H1 120.8 . . ?
C2 C1 C18 118.5(3) . . ?
C18 C1 H1 120.8 . . ?
C1 C2 H2 118.6 . . ?
C3 C2 C1 122.7(3) . . ?
C3 C2 H2 118.6 . . ?
C2 C3 H3 120.6 . . ?
C2 C3 C20 118.7(3) . . ?
C20 C3 H3 120.6 . . ?
C5 C4 H4 120.5 . . ?
C21 C4 H4 120.5 . . ?
C21 C4 C5 119.0(3) . . ?
C4 C5 C6 119.9(3) . . ?
C4 C5 C31 119.0(3) . . ?
C6 C5 C31 121.1(3) . . ?
C5 C6 H6 119.7 . . ?
C7 C6 C5 120.6(3) . . ?
C7 C6 H6 119.7 . . ?
C6 C7 H7 120.0 . . ?
C6 C7 C22 120.0(3) . . ?
C22 C7 H7 120.0 . . ?
C9 C8 H8 120.8 . . ?
C9 C8 C23 118.5(3) . . ?
C23 C8 H8 120.8 . . ?
C8 C9 H9 118.4 . . ?
C8 C9 C10 123.1(3) . . ?
C10 C9 H9 118.4 . . ?
C9 C10 C25 120.0(3) . . ?
C9 C10 C41 119.4(3) . . ?
C25 C10 C41 120.2(3) . . ?
C12 C11 C26 120.1(3) . . ?
C12 C11 C51 119.5(3) . . ?
C26 C11 C51 120.3(3) . . ?
C11 C12 H12 118.3 . . ?
C13 C12 C11 123.4(3) . . ?
C13 C12 H12 118.3 . . ?
C12 C13 H13 120.8 . . ?
C12 C13 C28 118.5(3) . . ?
C28 C13 H13 120.8 . . ?
C15 C14 H14 120.2 . . ?
C29 C14 H14 120.2 . . ?
C29 C14 C15 119.7(3) . . ?
C14 C15 H15 119.5 . . ?
C14 C15 C16 121.0(3) . . ?
C16 C15 H15 119.5 . . ?
C15 C16 C61 120.9(3) . . ?
C17 C16 C15 119.8(3) . . ?
C17 C16 C61 119.2(3) . . ?
C16 C17 H17 120.5 . . ?
C30 C17 C16 119.1(3) . . ?
C30 C17 H17 120.5 . . ?
N30 C18 C1 121.5(3) . . ?
N30 C18 C19 117.4(2) . . ?
C1 C18 C19 121.1(3) . . ?
C18 C19 B25 121.0(3) . . ?
C20 C19 C18 117.5(2) . . ?
C20 C19 B25 121.5(3) . . ?
N20 C20 C3 121.3(3) . . ?
N20 C20 C19 117.4(2) . . ?
C3 C20 C19 121.2(3) . . ?
C4 C21 N20 129.9(3) . . ?
C4 C21 C22 120.9(3) . . ?
C22 C21 N20 108.9(2) . . ?
C7 C22 C21 119.4(3) . . ?
C7 C22 C23 134.2(3) . . ?
C21 C22 C23 106.5(3) . . ?
C8 C23 C22 135.0(3) . . ?
C8 C23 C24 117.5(3) . . ?
C24 C23 C22 107.5(2) . . ?
C23 C24 N20 109.2(2) . . ?
C23 C24 C25 126.1(3) . . ?
C25 C24 N20 124.7(3) . . ?
C10 C25 B25 131.4(3) . . ?
C24 C25 C10 114.3(3) . . ?
C24 C25 B25 114.1(2) . . ?
C11 C26 B25 131.7(3) . . ?
C27 C26 C11 114.4(3) . . ?
C27 C26 B25 113.9(2) . . ?
N30 C27 C26 125.1(3) . . ?
N30 C27 C28 109.2(2) . . ?
C28 C27 C26 125.7(3) . . ?
C13 C28 C27 117.5(3) . . ?
C13 C28 C29 134.6(3) . . ?
C27 C28 C29 107.9(3) . . ?
C14 C29 C28 134.3(3) . . ?
C14 C29 C30 119.8(3) . . ?
C30 C29 C28 105.9(3) . . ?
C17 C30 N30 130.3(3) . . ?
C17 C30 C29 120.5(3) . . ?
C29 C30 N30 109.0(3) . . ?
C32 C31 C5 120.4(3) . . ?
C32 C31 C36 117.7(3) . . ?
C36 C31 C5 121.9(3) . . ?
C31 C32 H32 119.5 . . ?
C31 C32 C33 121.0(3) . . ?
C33 C32 H32 119.5 . . ?
C32 C33 H33 119.3 . . ?
C34 C33 C32 121.4(3) . . ?
C34 C33 H33 119.3 . . ?
C33 C34 C35 117.1(3) . . ?
C33 C34 C37 122.3(3) . . ?
C35 C34 C37 120.5(3) . . ?
C34 C35 H35 119.0 . . ?
C36 C35 C34 122.1(3) . . ?
C36 C35 H35 119.0 . . ?
C31 C36 H36 119.6 . . ?
C35 C36 C31 120.9(3) . . ?
C35 C36 H36 119.6 . . ?
C38 C37 C34 108.3(3) . . ?
C39 C37 C34 112.3(3) . . ?
C39 C37 C38 107.3(4) . . ?
C40 C37 C34 110.5(3) . . ?
C40 C37 C38 109.6(4) . . ?
C40 C37 C39 108.8(4) . . ?
C37 C38 H38A 109.5 . . ?
C37 C38 H38B 109.5 . . ?
C37 C38 H38C 109.5 . . ?
H38A C38 H38B 109.5 . . ?
H38A C38 H38C 109.5 . . ?
H38B C38 H38C 109.5 . . ?
C37 C39 H39A 109.5 . . ?
C37 C39 H39B 109.5 . . ?
C37 C39 H39C 109.5 . . ?
H39A C39 H39B 109.5 . . ?
H39A C39 H39C 109.5 . . ?
H39B C39 H39C 109.5 . . ?
C37 C40 H40A 109.5 . . ?
C37 C40 H40B 109.5 . . ?
C37 C40 H40C 109.5 . . ?
H40A C40 H40B 109.5 . . ?
H40A C40 H40C 109.5 . . ?
H40B C40 H40C 109.5 . . ?
C42 C41 C10 122.0(3) . . ?
C46 C41 C10 121.0(3) . . ?
C46 C41 C42 116.9(3) . . ?
C41 C42 H42 119.6 . . ?
C43 C42 C41 120.7(3) . . ?
C43 C42 H42 119.6 . . ?
C42 C43 H43 118.9 . . ?
C42 C43 C44 122.2(3) . . ?
C44 C43 H43 118.9 . . ?
C43 C44 C47 122.4(3) . . ?
C45 C44 C43 116.5(3) . . ?
C45 C44 C47 121.1(4) . . ?
C44 C45 H45 119.0 . . ?
C46 C45 C44 122.0(3) . . ?
C46 C45 H45 119.0 . . ?
C41 C46 H46 119.2 . . ?
C45 C46 C41 121.6(3) . . ?
C45 C46 H46 119.2 . . ?
C44 C47 C50 110.2(4) . . ?
C48 C47 C44 107.7(4) . . ?
C48 C47 C49 113.4(6) . . ?
C48 C47 C50 107.4(6) . . ?
C49 C47 C44 112.8(4) . . ?
C49 C47 C50 105.2(4) . . ?
C47 C48 H48A 109.5 . . ?
C47 C48 H48B 109.5 . . ?
C47 C48 H48C 109.5 . . ?
H48A C48 H48B 109.5 . . ?
H48A C48 H48C 109.5 . . ?
H48B C48 H48C 109.5 . . ?
C47 C49 H49A 109.5 . . ?
C47 C49 H49B 109.5 . . ?
C47 C49 H49C 109.5 . . ?
H49A C49 H49B 109.5 . . ?
H49A C49 H49C 109.5 . . ?
H49B C49 H49C 109.5 . . ?
C47 C50 H50A 109.5 . . ?
C47 C50 H50B 109.5 . . ?
C47 C50 H50C 109.5 . . ?
H50A C50 H50B 109.5 . . ?
H50A C50 H50C 109.5 . . ?
H50B C50 H50C 109.5 . . ?
C52 C51 C11 120.6(2) . . ?
C52 C51 C56 116.8(3) . . ?
C56 C51 C11 122.6(3) . . ?
C51 C52 H52 119.1 . . ?
C53 C52 C51 121.8(3) . . ?
C53 C52 H52 119.1 . . ?
C52 C53 H53 119.2 . . ?
C52 C53 C54 121.5(3) . . ?
C54 C53 H53 119.2 . . ?
C53 C54 C57 119.2(3) . . ?
C55 C54 C53 116.5(3) . . ?
C55 C54 C57 124.3(3) . . ?
C54 C55 H55 118.8 . . ?
C54 C55 C56 122.5(3) . . ?
C56 C55 H55 118.8 . . ?
C51 C56 H56 119.6 . . ?
C55 C56 C51 120.8(3) . . ?
C55 C56 H56 119.6 . . ?
C58 C57 C54 111.5(3) . . ?
C58 C57 C59 108.7(4) . . ?
C58 C57 C60 107.9(3) . . ?
C59 C57 C54 108.0(3) . . ?
C59 C57 C60 108.8(3) . . ?
C60 C57 C54 111.9(3) . . ?
C57 C58 H58A 109.5 . . ?
C57 C58 H58B 109.5 . . ?
C57 C58 H58C 109.5 . . ?
H58A C58 H58B 109.5 . . ?
H58A C58 H58C 109.5 . . ?
H58B C58 H58C 109.5 . . ?
C57 C59 H59A 109.5 . . ?
C57 C59 H59B 109.5 . . ?
C57 C59 H59C 109.5 . . ?
H59A C59 H59B 109.5 . . ?
H59A C59 H59C 109.5 . . ?
H59B C59 H59C 109.5 . . ?
C57 C60 H60A 109.5 . . ?
C57 C60 H60B 109.5 . . ?
C57 C60 H60C 109.5 . . ?
H60A C60 H60B 109.5 . . ?
H60A C60 H60C 109.5 . . ?
H60B C60 H60C 109.5 . . ?
C62 C61 C16 121.5(3) . . ?
C66 C61 C16 120.7(3) . . ?
C66 C61 C62 117.8(3) . . ?
C61 C62 H62 119.8 . . ?
C61 C62 C63 120.4(3) . . ?
C63 C62 H62 119.8 . . ?
C62 C63 H63 118.9 . . ?
C64 C63 C62 122.2(3) . . ?
C64 C63 H63 118.9 . . ?
C63 C64 C65 117.1(3) . . ?
C63 C64 C67 123.4(3) . . ?
C65 C64 C67 119.5(4) . . ?
C64 C65 H65 119.5 . . ?
C64 C65 C66 121.0(4) . . ?
C66 C65 H65 119.5 . . ?
C61 C66 C65 121.5(3) . . ?
C61 C66 H66 119.3 . . ?
C65 C66 H66 119.3 . . ?
C68 C67 C64 109.3(3) . . ?
C69 C67 C64 112.9(4) . . ?
C69 C67 C68 109.4(4) . . ?
C70 C67 C64 110.0(4) . . ?
C70 C67 C68 106.6(4) . . ?
C70 C67 C69 108.5(4) . . ?
C67 C68 H68A 109.5 . . ?
C67 C68 H68B 109.5 . . ?
C67 C68 H68C 109.5 . . ?
H68A C68 H68B 109.5 . . ?
H68A C68 H68C 109.5 . . ?
H68B C68 H68C 109.5 . . ?
C67 C69 H69A 109.5 . . ?
C67 C69 H69B 109.5 . . ?
C67 C69 H69C 109.5 . . ?
H69A C69 H69B 109.5 . . ?
H69A C69 H69C 109.5 . . ?
H69B C69 H69C 109.5 . . ?
C67 C70 H70A 109.5 . . ?
C67 C70 H70B 109.5 . . ?
C67 C70 H70C 109.5 . . ?
H70A C70 H70B 109.5 . . ?
H70A C70 H70C 109.5 . . ?
H70B C70 H70C 109.5 . . ?
C19 B25 C25 113.3(3) . . ?
C26 B25 C19 113.7(3) . . ?
C26 B25 C25 133.0(2) . . ?

loop_
_geom_bond_atom_site_label_1
_geom_bond_atom_site_label_2
_geom_bond_distance
_geom_bond_site_symmetry_2
_geom_bond_publ_flag
N20 C20 1.397(4) . ?
N20 C21 1.411(4) . ?
N20 C24 1.403(3) . ?
N30 C18 1.388(4) . ?
N30 C27 1.393(4) . ?
N30 C30 1.415(4) . ?
C1 H1 0.9500 . ?
C1 C2 1.385(5) . ?
C1 C18 1.398(4) . ?
C2 H2 0.9500 . ?
C2 C3 1.370(5) . ?
C3 H3 0.9500 . ?
C3 C20 1.404(4) . ?
C4 H4 0.9500 . ?
C4 C5 1.390(4) . ?
C4 C21 1.388(4) . ?
C5 C6 1.409(5) . ?
C5 C31 1.499(4) . ?
C6 H6 0.9500 . ?
C6 C7 1.378(4) . ?
C7 H7 0.9500 . ?
C7 C22 1.386(4) . ?
C8 H8 0.9500 . ?
C8 C9 1.390(4) . ?
C8 C23 1.393(4) . ?
C9 H9 0.9500 . ?
C9 C10 1.391(4) . ?
C10 C25 1.426(4) . ?
C10 C41 1.487(4) . ?
C11 C12 1.393(4) . ?
C11 C26 1.416(4) . ?
C11 C51 1.479(4) . ?
C12 H12 0.9500 . ?
C12 C13 1.386(4) . ?
C13 H13 0.9500 . ?
C13 C28 1.396(4) . ?
C14 H14 0.9500 . ?
C14 C15 1.387(5) . ?
C14 C29 1.370(4) . ?
C15 H15 0.9500 . ?
C15 C16 1.394(5) . ?
C16 C17 1.390(4) . ?
C16 C61 1.496(4) . ?
C17 H17 0.9500 . ?
C17 C30 1.389(4) . ?
C18 C19 1.421(4) . ?
C19 C20 1.407(4) . ?
C19 B25 1.543(4) . ?
C21 C22 1.410(4) . ?
C22 C23 1.452(4) . ?
C23 C24 1.395(4) . ?
C24 C25 1.400(4) . ?
C25 B25 1.549(4) . ?
C26 C27 1.409(4) . ?
C26 B25 1.541(5) . ?
C27 C28 1.397(4) . ?
C28 C29 1.450(4) . ?
C29 C30 1.413(4) . ?
C31 C32 1.378(5) . ?
C31 C36 1.388(4) . ?
C32 H32 0.9500 . ?
C32 C33 1.399(4) . ?
C33 H33 0.9500 . ?
C33 C34 1.377(5) . ?
C34 C35 1.384(5) . ?
C34 C37 1.537(5) . ?
C35 H35 0.9500 . ?
C35 C36 1.379(5) . ?
C36 H36 0.9500 . ?
C37 C38 1.531(6) . ?
C37 C39 1.528(6) . ?
C37 C40 1.508(6) . ?
C38 H38A 0.9800 . ?
C38 H38B 0.9800 . ?
C38 H38C 0.9800 . ?
C39 H39A 0.9800 . ?
C39 H39B 0.9800 . ?
C39 H39C 0.9800 . ?
C40 H40A 0.9800 . ?
C40 H40B 0.9800 . ?
C40 H40C 0.9800 . ?
C41 C42 1.401(4) . ?
C41 C46 1.395(4) . ?
C42 H42 0.9500 . ?
C42 C43 1.379(5) . ?
C43 H43 0.9500 . ?
C43 C44 1.398(5) . ?
C44 C45 1.382(5) . ?
C44 C47 1.530(5) . ?
C45 H45 0.9500 . ?
C45 C46 1.377(5) . ?
C46 H46 0.9500 . ?
C47 C48 1.488(8) . ?
C47 C49 1.510(6) . ?
C47 C50 1.568(9) . ?
C48 H48A 0.9800 . ?
C48 H48B 0.9800 . ?
C48 H48C 0.9800 . ?
C49 H49A 0.9800 . ?
C49 H49B 0.9800 . ?
C49 H49C 0.9800 . ?
C50 H50A 0.9800 . ?
C50 H50B 0.9800 . ?
C50 H50C 0.9800 . ?
C51 C52 1.394(4) . ?
C51 C56 1.395(4) . ?
C52 H52 0.9500 . ?
C52 C53 1.378(4) . ?
C53 H53 0.9500 . ?
C53 C54 1.402(4) . ?
C54 C55 1.377(5) . ?
C54 C57 1.531(4) . ?
C55 H55 0.9500 . ?
C55 C56 1.392(4) . ?
C56 H56 0.9500 . ?
C57 C58 1.519(6) . ?
C57 C59 1.524(6) . ?
C57 C60 1.525(5) . ?
C58 H58A 0.9800 . ?
C58 H58B 0.9800 . ?
C58 H58C 0.9800 . ?
C59 H59A 0.9800 . ?
C59 H59B 0.9800 . ?
C59 H59C 0.9800 . ?
C60 H60A 0.9800 . ?
C60 H60B 0.9800 . ?
C60 H60C 0.9800 . ?
C61 C62 1.377(5) . ?
C61 C66 1.375(5) . ?
C62 H62 0.9500 . ?
C62 C63 1.402(5) . ?
C63 H63 0.9500 . ?
C63 C64 1.365(5) . ?
C64 C65 1.388(5) . ?
C64 C67 1.551(5) . ?
C65 H65 0.9500 . ?
C65 C66 1.393(5) . ?
C66 H66 0.9500 . ?
C67 C68 1.518(7) . ?
C67 C69 1.517(6) . ?
C67 C70 1.508(7) . ?
C68 H68A 0.9800 . ?
C68 H68B 0.9800 . ?
C68 H68C 0.9800 . ?
C69 H69A 0.9800 . ?
C69 H69B 0.9800 . ?
C69 H69C 0.9800 . ?
C70 H70A 0.9800 . ?
C70 H70B 0.9800 . ?
C70 H70C 0.9800 . ?

loop_
_geom_torsion_atom_site_label_1
_geom_torsion_atom_site_label_2
_geom_torsion_atom_site_label_3
_geom_torsion_atom_site_label_4
_geom_torsion
_geom_torsion_site_symmetry_1
_geom_torsion_site_symmetry_2
_geom_torsion_site_symmetry_3
_geom_torsion_site_symmetry_4
_geom_torsion_publ_flag
N20 C21 C22 C7 179.8(3) . . . . ?
N20 C21 C22 C23 -1.2(3) . . . . ?
N20 C24 C25 C10 172.4(3) . . . . ?
N20 C24 C25 B25 -12.4(4) . . . . ?
N30 C18 C19 C20 179.1(3) . . . . ?
N30 C18 C19 B25 -0.2(5) . . . . ?
N30 C27 C28 C13 -176.6(3) . . . . ?
N30 C27 C28 C29 3.8(3) . . . . ?
C1 C2 C3 C20 -2.9(6) . . . . ?
C1 C18 C19 C20 -2.2(5) . . . . ?
C1 C18 C19 B25 178.6(3) . . . . ?
C2 C1 C18 N30 -176.9(3) . . . . ?
C2 C1 C18 C19 4.4(6) . . . . ?
C2 C3 C20 N20 -176.2(3) . . . . ?
C2 C3 C20 C19 5.2(6) . . . . ?
C4 C5 C6 C7 -2.7(5) . . . . ?
C4 C5 C31 C32 32.8(4) . . . . ?
C4 C5 C31 C36 -148.5(3) . . . . ?
C4 C21 C22 C7 -5.0(5) . . . . ?
C4 C21 C22 C23 173.9(3) . . . . ?
C5 C4 C21 N20 177.3(3) . . . . ?
C5 C4 C21 C22 3.3(4) . . . . ?
C5 C6 C7 C22 1.0(5) . . . . ?
C5 C31 C32 C33 177.8(3) . . . . ?
C5 C31 C36 C35 -178.0(3) . . . . ?
C6 C5 C31 C32 -146.2(3) . . . . ?
C6 C5 C31 C36 32.5(4) . . . . ?
C6 C7 C22 C21 2.8(5) . . . . ?
C6 C7 C22 C23 -175.8(3) . . . . ?
C7 C22 C23 C8 -2.2(6) . . . . ?
C7 C22 C23 C24 177.3(3) . . . . ?
C8 C9 C10 C25 0.4(5) . . . . ?
C8 C9 C10 C41 173.4(3) . . . . ?
C8 C23 C24 N20 -176.8(3) . . . . ?
C8 C23 C24 C25 3.2(5) . . . . ?
C9 C8 C23 C22 -177.1(3) . . . . ?
C9 C8 C23 C24 3.5(4) . . . . ?
C9 C10 C25 C24 5.6(4) . . . . ?
C9 C10 C25 B25 -168.6(3) . . . . ?
C9 C10 C41 C42 36.8(4) . . . . ?
C9 C10 C41 C46 -140.3(3) . . . . ?
C10 C25 B25 C19 -158.4(3) . . . . ?
C10 C25 B25 C26 21.7(5) . . . . ?
C10 C41 C42 C43 -179.3(3) . . . . ?
C10 C41 C46 C45 179.7(3) . . . . ?
C11 C12 C13 C28 -3.0(5) . . . . ?
C11 C26 C27 N30 172.5(3) . . . . ?
C11 C26 C27 C28 -8.2(4) . . . . ?
C11 C26 B25 C19 -156.6(3) . . . . ?
C11 C26 B25 C25 23.4(5) . . . . ?
C11 C51 C52 C53 -179.3(3) . . . . ?
C11 C51 C56 C55 -179.6(3) . . . . ?
C12 C11 C26 C27 6.7(4) . . . . ?
C12 C11 C26 B25 -170.8(3) . . . . ?
C12 C11 C51 C52 -139.6(3) . . . . ?
C12 C11 C51 C56 38.0(4) . . . . ?
C12 C13 C28 C27 1.8(5) . . . . ?
C12 C13 C28 C29 -178.7(3) . . . . ?
C13 C28 C29 C14 -2.1(6) . . . . ?
C13 C28 C29 C30 179.8(3) . . . . ?
C14 C15 C16 C17 -2.7(5) . . . . ?
C14 C15 C16 C61 177.2(3) . . . . ?
C14 C29 C30 N30 178.9(3) . . . . ?
C14 C29 C30 C17 -5.4(5) . . . . ?
C15 C14 C29 C28 -174.5(3) . . . . ?
C15 C14 C29 C30 3.3(5) . . . . ?
C15 C16 C17 C30 0.6(5) . . . . ?
C15 C16 C61 C62 38.3(5) . . . . ?
C15 C16 C61 C66 -142.2(4) . . . . ?
C16 C17 C30 N30 178.0(3) . . . . ?
C16 C17 C30 C29 3.4(5) . . . . ?
C16 C61 C62 C63 179.4(3) . . . . ?
C16 C61 C66 C65 179.9(4) . . . . ?
C17 C16 C61 C62 -141.8(4) . . . . ?
C17 C16 C61 C66 37.7(5) . . . . ?
C18 N30 C27 C26 -14.8(5) . . . . ?
C18 N30 C27 C28 165.8(3) . . . . ?
C18 N30 C30 C17 19.7(6) . . . . ?
C18 N30 C30 C29 -165.2(3) . . . . ?
C18 C1 C2 C3 -1.8(6) . . . . ?
C18 C19 C20 N20 178.7(3) . . . . ?
C18 C19 C20 C3 -2.7(5) . . . . ?
C18 C19 B25 C25 157.8(3) . . . . ?
C18 C19 B25 C26 -22.3(4) . . . . ?
C20 N20 C21 C4 18.4(5) . . . . ?
C20 N20 C21 C22 -167.0(3) . . . . ?
C20 N20 C24 C23 167.1(3) . . . . ?
C20 N20 C24 C25 -12.9(5) . . . . ?
C20 C19 B25 C25 -21.4(4) . . . . ?
C20 C19 B25 C26 158.5(3) . . . . ?
C21 N20 C20 C3 11.0(5) . . . . ?
C21 N20 C20 C19 -170.4(3) . . . . ?
C21 N20 C24 C23 -4.4(3) . . . . ?
C21 N20 C24 C25 175.6(3) . . . . ?
C21 C4 C5 C6 0.6(4) . . . . ?
C21 C4 C5 C31 -178.4(3) . . . . ?
C21 C22 C23 C8 179.1(3) . . . . ?
C21 C22 C23 C24 -1.4(3) . . . . ?
C22 C23 C24 N20 3.6(3) . . . . ?
C22 C23 C24 C25 -176.4(3) . . . . ?
C23 C8 C9 C10 -5.3(5) . . . . ?
C23 C24 C25 C10 -7.6(4) . . . . ?
C23 C24 C25 B25 167.6(3) . . . . ?
C24 N20 C20 C3 -158.4(3) . . . . ?
C24 N20 C20 C19 20.2(4) . . . . ?
C24 N20 C21 C4 -171.2(3) . . . . ?
C24 N20 C21 C22 3.4(3) . . . . ?
C24 C25 B25 C19 27.4(4) . . . . ?
C24 C25 B25 C26 -152.5(3) . . . . ?
C25 C10 C41 C42 -150.3(3) . . . . ?
C25 C10 C41 C46 32.6(4) . . . . ?
C26 C11 C12 C13 -1.5(5) . . . . ?
C26 C11 C51 C52 36.2(4) . . . . ?
C26 C11 C51 C56 -146.3(3) . . . . ?
C26 C27 C28 C13 4.1(5) . . . . ?
C26 C27 C28 C29 -175.6(3) . . . . ?
C27 N30 C18 C1 -159.2(3) . . . . ?
C27 N30 C18 C19 19.5(4) . . . . ?
C27 N30 C30 C17 -170.1(3) . . . . ?
C27 N30 C30 C29 5.0(3) . . . . ?
C27 C26 B25 C19 26.0(4) . . . . ?
C27 C26 B25 C25 -154.1(3) . . . . ?
C27 C28 C29 C14 177.4(3) . . . . ?
C27 C28 C29 C30 -0.6(3) . . . . ?
C28 C29 C30 N30 -2.7(3) . . . . ?
C28 C29 C30 C17 173.0(3) . . . . ?
C29 C14 C15 C16 0.7(5) . . . . ?
C30 N30 C18 C1 9.8(5) . . . . ?
C30 N30 C18 C19 -171.4(3) . . . . ?
C30 N30 C27 C26 173.9(3) . . . . ?
C30 N30 C27 C28 -5.4(3) . . . . ?
C31 C5 C6 C7 176.2(3) . . . . ?
C31 C32 C33 C34 0.5(5) . . . . ?
C32 C31 C36 C35 0.7(4) . . . . ?
C32 C33 C34 C35 0.2(5) . . . . ?
C32 C33 C34 C37 -177.4(3) . . . . ?
C33 C34 C35 C36 -0.5(5) . . . . ?
C33 C34 C37 C38 109.2(4) . . . . ?
C33 C34 C37 C39 -9.1(5) . . . . ?
C33 C34 C37 C40 -130.8(4) . . . . ?
C34 C35 C36 C31 0.0(5) . . . . ?
C35 C34 C37 C38 -68.4(4) . . . . ?
C35 C34 C37 C39 173.4(3) . . . . ?
C35 C34 C37 C40 51.6(5) . . . . ?
C36 C31 C32 C33 -1.0(4) . . . . ?
C37 C34 C35 C36 177.2(3) . . . . ?
C41 C10 C25 C24 -167.3(3) . . . . ?
C41 C10 C25 B25 18.5(5) . . . . ?
C41 C42 C43 C44 0.2(5) . . . . ?
C42 C41 C46 C45 2.5(5) . . . . ?
C42 C43 C44 C45 1.3(6) . . . . ?
C42 C43 C44 C47 -176.4(4) . . . . ?
C43 C44 C45 C46 -0.9(6) . . . . ?
C43 C44 C47 C48 102.5(6) . . . . ?
C43 C44 C47 C49 -23.4(7) . . . . ?
C43 C44 C47 C50 -140.6(5) . . . . ?
C44 C45 C46 C41 -1.1(6) . . . . ?
C45 C44 C47 C48 -75.2(7) . . . . ?
C45 C44 C47 C49 159.0(5) . . . . ?
C45 C44 C47 C50 41.8(6) . . . . ?
C46 C41 C42 C43 -2.0(5) . . . . ?
C47 C44 C45 C46 176.9(4) . . . . ?
C51 C11 C12 C13 174.2(3) . . . . ?
C51 C11 C26 C27 -169.0(3) . . . . ?
C51 C11 C26 B25 13.5(5) . . . . ?
C51 C52 C53 C54 -1.9(5) . . . . ?
C52 C51 C56 C55 -2.0(5) . . . . ?
C52 C53 C54 C55 -0.4(5) . . . . ?
C52 C53 C54 C57 176.9(3) . . . . ?
C53 C54 C55 C56 1.4(5) . . . . ?
C53 C54 C57 C58 46.8(4) . . . . ?
C53 C54 C57 C59 -72.6(4) . . . . ?
C53 C54 C57 C60 167.8(3) . . . . ?
C54 C55 C56 C51 -0.2(5) . . . . ?
C55 C54 C57 C58 -136.1(4) . . . . ?
C55 C54 C57 C59 104.5(4) . . . . ?
C55 C54 C57 C60 -15.1(5) . . . . ?
C56 C51 C52 C53 3.0(5) . . . . ?
C57 C54 C55 C56 -175.8(3) . . . . ?
C61 C16 C17 C30 -179.3(3) . . . . ?
C61 C62 C63 C64 -0.1(6) . . . . ?
C62 C61 C66 C65 -0.6(6) . . . . ?
C62 C63 C64 C65 0.8(6) . . . . ?
C62 C63 C64 C67 -179.4(4) . . . . ?
C63 C64 C65 C66 -1.5(7) . . . . ?
C63 C64 C67 C68 112.0(5) . . . . ?
C63 C64 C67 C69 -10.0(6) . . . . ?
C63 C64 C67 C70 -131.3(5) . . . . ?
C64 C65 C66 C61 1.4(7) . . . . ?
C65 C64 C67 C68 -68.2(5) . . . . ?
C65 C64 C67 C69 169.8(5) . . . . ?
C65 C64 C67 C70 48.5(6) . . . . ?
C66 C61 C62 C63 0.0(6) . . . . ?
C67 C64 C65 C66 178.7(4) . . . . ?
B25 C19 C20 N20 -2.1(4) . . . . ?
B25 C19 C20 C3 176.6(3) . . . . ?
B25 C26 C27 N30 -9.5(4) . . . . ?
B25 C26 C27 C28 169.7(3) . . . . ?
